data_4069033
loop_
_publ_author_name
'Evans, William J.'
'Montalvo, Elizabeth'
'Champagne, Timothy M.'
'Ziller, Joseph W.'
'DiPasquale, Antonio G.'
'Rheingold, Arnold L.'

_publ_section_title
;
 Synthetic Diversity in the Formation of Triazoles from Nitriles and Diazo
 Compounds Using Metallocenes of Electropositive Metals
;
_journal_issue 9
_journal_name_full Organometallics
_journal_page_first 2897
_journal_paper_doi 10.1021/om8012103
_journal_volume 28
_journal_year 2009
_chemical_formula_sum 'C48 H78 N4 Si2 Y2'
_chemical_formula_weight 945.14
_chemical_name_systematic
; 
 ? 
;
_space_group_IT_number 2
_symmetry_cell_setting triclinic
_symmetry_space_group_name_Hall '-P 1'
_symmetry_space_group_name_H-M 'P -1'
_atom_sites_solution_hydrogens mixed
_atom_sites_solution_primary direct
_atom_sites_solution_secondary difmap
_audit_creation_method SHELXTL
_cell_angle_alpha 69.843(2)
_cell_angle_beta 80.708(2)
_cell_angle_gamma 83.160(2)
_cell_formula_units_Z 2
_cell_length_a 9.5232(11)
_cell_length_b 14.2635(16)
_cell_length_c 19.496(2)
_cell_measurement_temperature 155(2)
_cell_volume 2447.6(5)
_computing_cell_refinement 'Bruker SMART/SAINT'
_computing_data_collection 'Bruker SMART'
_computing_data_reduction 'Bruker SAINT'
_computing_molecular_graphics 'Bruker SHELXTL'
_computing_publication_material 'Bruker SHELXTL'
_computing_structure_refinement 'Bruker SHELXTL'
_computing_structure_solution 'Bruker SHELXTL'
_diffrn_ambient_temperature 155(2)
_diffrn_measured_fraction_theta_full 0.969
_diffrn_measured_fraction_theta_max 0.969
_diffrn_measurement_device_type 'CCD area detector'
_diffrn_measurement_method 'phi and omega scans'
_diffrn_radiation_monochromator graphite
_diffrn_radiation_source 'normal-focus sealed tube'
_diffrn_radiation_type MoK\a
_diffrn_radiation_wavelength 0.71073
_diffrn_reflns_av_R_equivalents 0.0245
_diffrn_reflns_av_sigmaI/netI 0.0369
_diffrn_reflns_limit_h_max 12
_diffrn_reflns_limit_h_min -12
_diffrn_reflns_limit_k_max 18
_diffrn_reflns_limit_k_min -19
_diffrn_reflns_limit_l_max 25
_diffrn_reflns_limit_l_min -25
_diffrn_reflns_number 26792
_diffrn_reflns_theta_full 28.30
_diffrn_reflns_theta_max 28.30
_diffrn_reflns_theta_min 1.56
_diffrn_standards_decay_% '< 1.0'
_diffrn_standards_interval_count 'initial 50 frames recollected'
_diffrn_standards_number '50 frames'
_exptl_absorpt_coefficient_mu 2.443
_exptl_absorpt_correction_T_max 0.5584
_exptl_absorpt_correction_T_min 0.4818
_exptl_absorpt_correction_type multi-scan
_exptl_absorpt_process_details 'Bruker SADABS'
_exptl_crystal_colour colorless
_exptl_crystal_density_diffrn 1.282
_exptl_crystal_density_meas ?
_exptl_crystal_density_method 'not measured'
_exptl_crystal_description irregular
_exptl_crystal_F_000 1000
_exptl_crystal_size_max 0.35
_exptl_crystal_size_mid 0.28
_exptl_crystal_size_min 0.27
_refine_diff_density_max 0.648
_refine_diff_density_min -0.343
_refine_diff_density_rms 0.067
_refine_ls_extinction_method none
_refine_ls_goodness_of_fit_ref 1.025
_refine_ls_hydrogen_treatment mixed
_refine_ls_matrix_type full
_refine_ls_number_parameters 806
_refine_ls_number_reflns 11779
_refine_ls_number_restraints 0
_refine_ls_restrained_S_all 1.025
_refine_ls_R_factor_all 0.0503
_refine_ls_R_factor_gt 0.0304
_refine_ls_shift/su_max 0.063
_refine_ls_shift/su_mean 0.001
_refine_ls_structure_factor_coef Fsqd
_refine_ls_weighting_details 'calc w=1/[\s^2^(Fo^2^)+(0.0372P)^2^+0.6385P] where P=(Fo^2^+2Fc^2^)/3'
_refine_ls_weighting_scheme calc
_refine_ls_wR_factor_gt 0.0690
_refine_ls_wR_factor_ref 0.0759
_reflns_number_gt 8977
_reflns_number_total 11779
_reflns_threshold_expression >2sigma(I)
_cod_data_source_file om8012103_si_001.cif
_cod_data_source_block em19
_cod_depositor_comments
;
The following automatic conversions were performed:

'_symmetry_cell_setting' value 'Triclinic' changed to 'triclinic'
according to /home/saulius/struct/CIF-dictionaries/cif_core.dic
dictionary named 'cif_core.dic' version 2.4.2 from 2011-04-26.

Automatic conversion script
Id: cif_fix_values 1715 2011-07-08 13:25:40Z adriana 

The following automatic conversions were performed:

'_exptl_crystal_density_meas' value 'n/a' was changed to '?' - the
value is perceived as not measured.

Automatic conversion script
Id: cif_fix_values 3008 2015-01-20 13:52:24Z robertas 

The following automatic conversions were performed:

'_atom_sites_solution_hydrogens' value 'difmap & geom' was changed to
'mixed'.

Automatic conversion script
Id: cif_fix_values 6452 2018-10-05 10:23:21Z andrius 
;
_cod_original_sg_symbol_H-M P-1
_cod_database_code 4069033

loop_
_symmetry_equiv_pos_as_xyz
'x, y, z'
'-x, -y, -z'

loop_
_atom_site_label
_atom_site_type_symbol
_atom_site_fract_x
_atom_site_fract_y
_atom_site_fract_z
_atom_site_U_iso_or_equiv
_atom_site_adp_type
_atom_site_occupancy
_atom_site_symmetry_multiplicity
_atom_site_calc_flag
_atom_site_refinement_flags
Y1 Y 0.722213(18) 0.596803(12) 0.182506(10) 0.01368(5) Uani 1 1 d .
Y2 Y 0.772130(19) 0.913261(13) 0.313137(10) 0.01394(5) Uani 1 1 d .
Si1 Si 0.83984(6) 0.47156(4) 0.37953(3) 0.02146(13) Uani 1 1 d .
Si2 Si 0.67235(6) 1.04220(4) 0.11414(3) 0.01891(12) Uani 1 1 d .
N1 N 0.78819(18) 0.57313(12) 0.30363(9) 0.0191(4) Uani 1 1 d .
N2 N 0.77093(17) 0.65689(12) 0.32121(9) 0.0172(3) Uani 1 1 d .
N3 N 0.71274(17) 0.93960(11) 0.19175(9) 0.0175(3) Uani 1 1 d .
N4 N 0.71833(16) 0.85326(11) 0.17831(9) 0.0153(3) Uani 1 1 d .
C1 C 0.9647(2) 0.65101(14) 0.09288(11) 0.0180(4) Uani 1 1 d .
C2 C 0.8677(2) 0.64393(14) 0.04682(11) 0.0185(4) Uani 1 1 d .
C3 C 0.8424(2) 0.54142(14) 0.06615(11) 0.0190(4) Uani 1 1 d .
C4 C 0.9190(2) 0.48649(14) 0.12595(12) 0.0194(4) Uani 1 1 d .
C5 C 0.9967(2) 0.55407(15) 0.14151(11) 0.0192(4) Uani 1 1 d .
C6 C 1.0393(3) 0.74357(17) 0.08006(14) 0.0252(5) Uani 1 1 d .
H6A H 1.107(3) 0.7558(16) 0.0386(14) 0.025(6) Uiso 1 1 d .
H6B H 1.085(3) 0.737(2) 0.1191(16) 0.049(8) Uiso 1 1 d .
H6C H 0.984(3) 0.799(2) 0.0729(15) 0.046(8) Uiso 1 1 d .
C7 C 0.8157(3) 0.72998(18) -0.01518(13) 0.0276(5) Uani 1 1 d .
H7A H 0.761(3) 0.7090(19) -0.0436(15) 0.040(7) Uiso 1 1 d .
H7B H 0.893(3) 0.767(2) -0.0502(17) 0.059(9) Uiso 1 1 d .
H7C H 0.759(3) 0.779(2) -0.0011(15) 0.050(8) Uiso 1 1 d .
C8 C 0.7786(3) 0.4948(2) 0.02116(14) 0.0277(5) Uani 1 1 d .
H8A H 0.727(3) 0.544(2) -0.0110(15) 0.039(7) Uiso 1 1 d .
H8B H 0.725(3) 0.443(2) 0.0524(17) 0.060(9) Uiso 1 1 d .
H8C H 0.846(3) 0.4712(18) -0.0100(14) 0.037(7) Uiso 1 1 d .
C9 C 0.9355(3) 0.37389(17) 0.15645(16) 0.0307(5) Uani 1 1 d .
H9A H 0.991(3) 0.350(2) 0.1934(16) 0.043(8) Uiso 1 1 d .
H9B H 0.973(3) 0.349(2) 0.1196(17) 0.059(9) Uiso 1 1 d .
H9C H 0.856(3) 0.3446(19) 0.1760(15) 0.044(8) Uiso 1 1 d .
C10 C 1.1070(2) 0.52674(19) 0.19350(14) 0.0264(5) Uani 1 1 d .
H10A H 1.095(3) 0.464(2) 0.2303(15) 0.046(8) Uiso 1 1 d .
H10B H 1.109(3) 0.574(2) 0.2155(16) 0.048(8) Uiso 1 1 d .
H10C H 1.191(4) 0.520(2) 0.1699(18) 0.069(10) Uiso 1 1 d .
C11 C 0.4526(2) 0.66691(14) 0.17233(11) 0.0175(4) Uani 1 1 d .
C12 C 0.4761(2) 0.60120(14) 0.13026(11) 0.0178(4) Uani 1 1 d .
C13 C 0.4952(2) 0.50194(15) 0.17985(12) 0.0197(4) Uani 1 1 d .
C14 C 0.4826(2) 0.50685(14) 0.25196(11) 0.0196(4) Uani 1 1 d .
C15 C 0.4564(2) 0.60871(14) 0.24764(11) 0.0180(4) Uani 1 1 d .
C16 C 0.4157(2) 0.77739(16) 0.14066(13) 0.0219(4) Uani 1 1 d .
H16A H 0.482(2) 0.8087(15) 0.0968(12) 0.018(5) Uiso 1 1 d .
H16B H 0.413(2) 0.8110(16) 0.1771(13) 0.022(6) Uiso 1 1 d .
H16C H 0.323(2) 0.7893(16) 0.1260(13) 0.027(6) Uiso 1 1 d .
C17 C 0.4555(3) 0.63274(19) 0.05060(13) 0.0253(5) Uani 1 1 d .
H17A H 0.488(3) 0.5811(18) 0.0303(14) 0.032(7) Uiso 1 1 d .
H17B H 0.503(3) 0.689(2) 0.0196(16) 0.052(9) Uiso 1 1 d .
H17C H 0.359(3) 0.6482(19) 0.0441(14) 0.045(8) Uiso 1 1 d .
C18 C 0.4978(3) 0.40648(17) 0.16290(15) 0.0290(5) Uani 1 1 d .
H18A H 0.490(3) 0.4217(19) 0.1091(16) 0.043(8) Uiso 1 1 d .
H18B H 0.416(3) 0.367(2) 0.1922(15) 0.051(8) Uiso 1 1 d .
H18C H 0.586(3) 0.3589(17) 0.1749(13) 0.028(6) Uiso 1 1 d .
C19 C 0.4727(3) 0.41857(18) 0.32190(14) 0.0300(5) Uani 1 1 d .
H19A H 0.509(3) 0.431(2) 0.3606(16) 0.047(8) Uiso 1 1 d .
H19B H 0.524(3) 0.366(2) 0.3158(15) 0.038(8) Uiso 1 1 d .
H19C H 0.379(3) 0.396(2) 0.3375(16) 0.056(9) Uiso 1 1 d .
C20 C 0.4289(2) 0.64483(18) 0.31236(13) 0.0238(5) Uani 1 1 d .
H20A H 0.335(3) 0.640(2) 0.3314(17) 0.068(10) Uiso 1 1 d .
H20B H 0.446(3) 0.715(2) 0.2987(14) 0.038(7) Uiso 1 1 d .
H20C H 0.486(3) 0.6098(18) 0.3492(14) 0.034(7) Uiso 1 1 d .
C21 C 1.0333(2) 0.94364(14) 0.23631(11) 0.0177(4) Uani 1 1 d .
C22 C 1.0135(2) 1.00961(14) 0.27802(11) 0.0191(4) Uani 1 1 d .
C23 C 1.0106(2) 0.95117(15) 0.35354(11) 0.0210(4) Uani 1 1 d .
C24 C 1.0245(2) 0.84883(15) 0.35908(11) 0.0195(4) Uani 1 1 d .
C25 C 1.0394(2) 0.84418(14) 0.28654(11) 0.0174(4) Uani 1 1 d .
C26 C 1.0620(2) 0.97135(17) 0.15449(12) 0.0218(4) Uani 1 1 d .
H26A H 1.022(3) 1.0374(19) 0.1290(14) 0.038(7) Uiso 1 1 d .
H26B H 1.021(3) 0.9277(19) 0.1386(14) 0.039(7) Uiso 1 1 d .
H26C H 1.161(3) 0.9728(19) 0.1397(15) 0.050(8) Uiso 1 1 d .
C27 C 1.0220(3) 1.12133(16) 0.24722(15) 0.0275(5) Uani 1 1 d .
H27A H 1.119(3) 1.140(2) 0.2496(15) 0.053(8) Uiso 1 1 d .
H27B H 0.952(4) 1.157(3) 0.271(2) 0.093(13) Uiso 1 1 d .
H27C H 1.011(3) 1.143(2) 0.1979(17) 0.053(9) Uiso 1 1 d .
C28 C 1.0300(3) 0.9898(2) 0.41346(15) 0.0313(5) Uani 1 1 d .
H28A H 0.993(3) 0.949(2) 0.4590(17) 0.052(9) Uiso 1 1 d .
H28B H 0.997(3) 1.057(2) 0.4070(16) 0.055(9) Uiso 1 1 d .
H28C H 1.129(3) 0.988(2) 0.4164(17) 0.065(10) Uiso 1 1 d .
C29 C 1.0392(3) 0.76186(19) 0.42802(14) 0.0299(5) Uani 1 1 d .
H29A H 1.121(4) 0.723(2) 0.4267(19) 0.077(11) Uiso 1 1 d .
H29B H 0.978(4) 0.707(3) 0.435(2) 0.115(15) Uiso 1 1 d .
H29C H 1.013(3) 0.780(2) 0.4673(19) 0.066(10) Uiso 1 1 d .
C30 C 1.0717(2) 0.75189(16) 0.26512(13) 0.0216(4) Uani 1 1 d .
H30A H 1.161(3) 0.7506(18) 0.2391(14) 0.039(7) Uiso 1 1 d .
H30B H 1.004(3) 0.7466(17) 0.2317(13) 0.031(6) Uiso 1 1 d .
H30C H 1.066(2) 0.6924(18) 0.3071(14) 0.029(6) Uiso 1 1 d .
C31 C 0.4916(2) 0.93560(15) 0.35367(12) 0.0212(4) Uani 1 1 d .
C32 C 0.5447(2) 1.02957(15) 0.34115(12) 0.0224(4) Uani 1 1 d .
C33 C 0.6330(2) 1.01843(15) 0.39620(12) 0.0224(4) Uani 1 1 d .
C34 C 0.6338(2) 0.91706(15) 0.44282(12) 0.0216(4) Uani 1 1 d .
C35 C 0.5460(2) 0.86604(15) 0.41690(11) 0.0204(4) Uani 1 1 d .
C36 C 0.3866(2) 0.9167(2) 0.31116(14) 0.0277(5) Uani 1 1 d .
H36A H 0.430(3) 0.9006(18) 0.2685(15) 0.040(7) Uiso 1 1 d .
H36B H 0.323(3) 0.972(2) 0.2958(15) 0.043(8) Uiso 1 1 d .
H36C H 0.340(3) 0.859(2) 0.3416(16) 0.054(9) Uiso 1 1 d .
C37 C 0.4947(3) 1.12838(18) 0.28883(15) 0.0330(6) Uani 1 1 d .
H37A H 0.414(3) 1.156(2) 0.3095(15) 0.049(8) Uiso 1 1 d .
H37B H 0.474(3) 1.1235(18) 0.2451(15) 0.040(7) Uiso 1 1 d .
H37C H 0.568(3) 1.180(2) 0.2795(16) 0.057(9) Uiso 1 1 d .
C38 C 0.6896(3) 1.1034(2) 0.40983(17) 0.0343(6) Uani 1 1 d .
H38A H 0.759(3) 1.140(2) 0.3683(18) 0.065(10) Uiso 1 1 d .
H38B H 0.741(3) 1.081(2) 0.4518(18) 0.062(10) Uiso 1 1 d .
H38C H 0.617(3) 1.149(2) 0.4175(16) 0.059(9) Uiso 1 1 d .
C39 C 0.6969(3) 0.8734(2) 0.51416(14) 0.0334(6) Uani 1 1 d .
H39A H 0.652(4) 0.904(3) 0.543(2) 0.113(15) Uiso 1 1 d .
H39B H 0.791(4) 0.888(3) 0.5093(19) 0.083(12) Uiso 1 1 d .
H39C H 0.709(4) 0.806(3) 0.535(2) 0.100(14) Uiso 1 1 d .
C40 C 0.5044(3) 0.76090(17) 0.45523(14) 0.0288(5) Uani 1 1 d .
H40A H 0.575(3) 0.717(2) 0.4824(15) 0.048(8) Uiso 1 1 d .
H40B H 0.478(3) 0.7329(19) 0.4266(16) 0.040(8) Uiso 1 1 d .
H40C H 0.422(3) 0.755(2) 0.4886(16) 0.053(9) Uiso 1 1 d .
C41 C 0.7573(2) 0.73192(14) 0.33336(11) 0.0193(4) Uani 1 1 d .
C42 C 0.7251(2) 0.77669(14) 0.16945(11) 0.0184(4) Uani 1 1 d .
C43 C 1.0189(3) 0.48332(18) 0.40121(15) 0.0297(5) Uani 1 1 d .
H43A H 1.092(3) 0.4893(18) 0.3603(15) 0.039(7) Uiso 1 1 d .
H43B H 1.047(3) 0.422(2) 0.4359(18) 0.063(9) Uiso 1 1 d .
H43C H 1.014(3) 0.543(2) 0.4174(15) 0.051(8) Uiso 1 1 d .
C44 C 0.8450(3) 0.35623(16) 0.35449(14) 0.0328(5) Uani 1 1 d .
H44A H 0.7823 0.3677 0.3167 0.049 Uiso 1 1 calc R
H44B H 0.8126 0.3006 0.3983 0.049 Uiso 1 1 calc R
H44C H 0.9429 0.3397 0.3353 0.049 Uiso 1 1 calc R
C45 C 0.7095(3) 0.46778(19) 0.46284(14) 0.0296(5) Uani 1 1 d .
H45A H 0.699(3) 0.529(2) 0.4710(16) 0.056(9) Uiso 1 1 d .
H45B H 0.727(3) 0.419(2) 0.5059(17) 0.053(9) Uiso 1 1 d .
H45C H 0.621(3) 0.453(2) 0.4570(17) 0.060(9) Uiso 1 1 d .
C46 C 0.7319(3) 1.15529(16) 0.12551(15) 0.0275(5) Uani 1 1 d .
H46A H 0.728(3) 1.148(2) 0.1763(17) 0.052(8) Uiso 1 1 d .
H46B H 0.683(3) 1.215(2) 0.1036(15) 0.045(8) Uiso 1 1 d .
H46C H 0.830(3) 1.1695(19) 0.1029(15) 0.047(8) Uiso 1 1 d .
C47 C 0.4782(3) 1.05919(19) 0.10443(15) 0.0307(5) Uani 1 1 d .
H47A H 0.446(3) 0.999(2) 0.1009(15) 0.047(8) Uiso 1 1 d .
H47B H 0.464(3) 1.115(2) 0.0613(16) 0.044(8) Uiso 1 1 d .
H47C H 0.425(3) 1.073(2) 0.1441(16) 0.052(9) Uiso 1 1 d .
C48 C 0.7676(3) 1.02186(18) 0.02869(13) 0.0273(5) Uani 1 1 d .
H48A H 0.861(3) 1.0144(19) 0.0301(14) 0.036(7) Uiso 1 1 d .
H48B H 0.753(3) 1.0810(19) -0.0140(15) 0.039(7) Uiso 1 1 d .
H48C H 0.736(3) 0.963(2) 0.0232(15) 0.052(8) Uiso 1 1 d .

loop_
_atom_site_aniso_label
_atom_site_aniso_U_11
_atom_site_aniso_U_22
_atom_site_aniso_U_33
_atom_site_aniso_U_23
_atom_site_aniso_U_13
_atom_site_aniso_U_12
Y1 0.01125(9) 0.01462(9) 0.01609(10) -0.00609(7) -0.00120(7) -0.00212(7)
Y2 0.01304(10) 0.01573(9) 0.01429(10) -0.00656(7) -0.00054(7) -0.00263(7)
Si1 0.0225(3) 0.0178(3) 0.0227(3) -0.0038(2) -0.0047(2) -0.0026(2)
Si2 0.0210(3) 0.0166(3) 0.0190(3) -0.0048(2) -0.0047(2) -0.0012(2)
N1 0.0211(9) 0.0178(8) 0.0194(9) -0.0071(7) -0.0027(7) -0.0018(7)
N2 0.0157(8) 0.0188(8) 0.0152(8) -0.0026(6) -0.0022(7) -0.0035(6)
N3 0.0201(9) 0.0168(8) 0.0168(9) -0.0063(6) -0.0037(7) -0.0019(6)
N4 0.0124(8) 0.0186(8) 0.0135(8) -0.0034(6) -0.0017(6) -0.0017(6)
C1 0.0150(10) 0.0217(10) 0.0189(10) -0.0100(8) 0.0037(8) -0.0051(8)
C2 0.0152(10) 0.0231(10) 0.0176(10) -0.0087(8) 0.0017(8) -0.0024(8)
C3 0.0158(10) 0.0237(10) 0.0213(11) -0.0134(8) 0.0021(8) -0.0035(8)
C4 0.0163(10) 0.0194(9) 0.0239(11) -0.0107(8) 0.0008(8) -0.0010(8)
C5 0.0130(9) 0.0239(10) 0.0213(11) -0.0098(8) 0.0016(8) -0.0011(8)
C6 0.0242(12) 0.0267(12) 0.0272(13) -0.0127(10) 0.0050(10) -0.0107(9)
C7 0.0269(12) 0.0307(12) 0.0223(12) -0.0067(10) -0.0009(10) -0.0010(10)
C8 0.0248(12) 0.0370(13) 0.0285(13) -0.0207(11) 0.0013(10) -0.0070(10)
C9 0.0332(14) 0.0191(11) 0.0393(15) -0.0114(10) -0.0002(12) -0.0003(10)
C10 0.0157(11) 0.0352(13) 0.0282(13) -0.0101(11) -0.0048(10) -0.0005(9)
C11 0.0112(9) 0.0226(10) 0.0197(10) -0.0077(8) -0.0023(8) -0.0026(7)
C12 0.0116(9) 0.0225(10) 0.0220(11) -0.0096(8) -0.0023(8) -0.0045(7)
C13 0.0113(9) 0.0229(10) 0.0261(11) -0.0091(8) -0.0012(8) -0.0053(7)
C14 0.0145(10) 0.0210(10) 0.0229(11) -0.0061(8) -0.0004(8) -0.0065(8)
C15 0.0122(9) 0.0224(10) 0.0193(10) -0.0064(8) -0.0008(8) -0.0038(7)
C16 0.0161(10) 0.0239(10) 0.0254(12) -0.0071(9) -0.0060(9) 0.0007(8)
C17 0.0204(11) 0.0359(13) 0.0232(12) -0.0129(10) -0.0054(9) -0.0026(10)
C18 0.0252(12) 0.0248(11) 0.0416(15) -0.0158(10) -0.0024(11) -0.0071(9)
C19 0.0262(13) 0.0253(12) 0.0316(14) 0.0005(10) -0.0020(11) -0.0085(10)
C20 0.0163(11) 0.0345(12) 0.0226(12) -0.0132(10) -0.0008(9) -0.0012(9)
C21 0.0129(9) 0.0214(10) 0.0181(10) -0.0055(8) -0.0003(8) -0.0039(7)
C22 0.0161(10) 0.0211(10) 0.0215(11) -0.0074(8) -0.0027(8) -0.0049(8)
C23 0.0163(10) 0.0297(11) 0.0200(11) -0.0104(9) -0.0026(8) -0.0068(8)
C24 0.0147(10) 0.0248(10) 0.0182(10) -0.0051(8) -0.0036(8) -0.0024(8)
C25 0.0114(9) 0.0200(9) 0.0204(10) -0.0057(8) -0.0024(8) -0.0024(7)
C26 0.0184(11) 0.0260(11) 0.0194(11) -0.0063(9) 0.0011(9) -0.0047(9)
C27 0.0318(13) 0.0208(11) 0.0305(14) -0.0070(10) -0.0037(11) -0.0082(9)
C28 0.0324(14) 0.0421(14) 0.0278(14) -0.0196(11) -0.0055(11) -0.0079(11)
C29 0.0319(14) 0.0313(12) 0.0221(12) -0.0032(10) -0.0068(10) 0.0020(11)
C30 0.0153(10) 0.0222(10) 0.0259(12) -0.0084(9) 0.0018(9) -0.0002(8)
C31 0.0154(10) 0.0274(11) 0.0229(11) -0.0130(9) 0.0022(8) -0.0018(8)
C32 0.0213(11) 0.0216(10) 0.0248(11) -0.0118(9) 0.0036(9) 0.0001(8)
C33 0.0211(11) 0.0258(10) 0.0244(11) -0.0158(9) 0.0045(9) -0.0056(8)
C34 0.0187(10) 0.0274(11) 0.0212(11) -0.0122(9) 0.0031(8) -0.0068(8)
C35 0.0162(10) 0.0254(10) 0.0211(11) -0.0121(8) 0.0053(8) -0.0049(8)
C36 0.0176(11) 0.0377(13) 0.0327(14) -0.0178(11) -0.0024(10) -0.0034(10)
C37 0.0370(15) 0.0295(12) 0.0298(14) -0.0131(11) 0.0038(11) 0.0071(11)
C38 0.0315(14) 0.0349(13) 0.0458(16) -0.0276(12) 0.0058(13) -0.0092(11)
C39 0.0296(14) 0.0505(16) 0.0226(13) -0.0155(12) 0.0005(11) -0.0076(12)
C40 0.0345(14) 0.0270(12) 0.0253(13) -0.0115(10) 0.0084(11) -0.0119(10)
C41 0.0169(10) 0.0208(10) 0.0194(10) -0.0056(8) -0.0012(8) -0.0029(8)
C42 0.0173(10) 0.0196(10) 0.0181(10) -0.0059(8) -0.0031(8) -0.0012(8)
C43 0.0295(13) 0.0272(12) 0.0295(13) -0.0016(10) -0.0120(11) -0.0032(10)
C44 0.0343(13) 0.0232(11) 0.0418(15) -0.0118(10) -0.0045(11) -0.0032(10)
C45 0.0312(14) 0.0278(12) 0.0243(13) -0.0024(10) -0.0001(10) -0.0038(10)
C46 0.0310(13) 0.0195(11) 0.0325(14) -0.0088(10) -0.0041(11) -0.0026(9)
C47 0.0267(13) 0.0284(12) 0.0348(14) -0.0051(11) -0.0129(11) 0.0016(10)
C48 0.0350(14) 0.0260(11) 0.0193(11) -0.0051(9) -0.0052(10) -0.0014(10)

loop_
_atom_type_symbol
_atom_type_description
_atom_type_scat_dispersion_real
_atom_type_scat_dispersion_imag
_atom_type_scat_source
C C 0.0033 0.0016 'International Tables Vol C Tables 4.2.6.8 and 6.1.1.4'
H H 0.0000 0.0000 'International Tables Vol C Tables 4.2.6.8 and 6.1.1.4'
N N 0.0061 0.0033 'International Tables Vol C Tables 4.2.6.8 and 6.1.1.4'
Si Si 0.0817 0.0704 'International Tables Vol C Tables 4.2.6.8 and 6.1.1.4'
Y Y -2.7962 3.5667 'International Tables Vol C Tables 4.2.6.8 and 6.1.1.4'

loop_
_geom_angle_atom_site_label_1
_geom_angle_atom_site_label_2
_geom_angle_atom_site_label_3
_geom_angle
Cnt1 Y1 N1 114.1
Cnt1 Y1 C42 102.6
Cnt2 Y1 N1 108.2
Cnt2 Y1 C42 101.8
Cnt1 Y1 Cnt2 133.3
Cnt3 Y2 N3 107.6
Cnt3 Y2 C41 100.0
Cnt4 Y2 N3 110.8
Cnt4 Y2 C41 104.1
Cnt3 Y2 Cnt4 135.9
N1 Y1 C42 82.04(6)
N1 Y1 C4 104.65(6)
C42 Y1 C4 127.87(6)
N1 Y1 C11 111.76(6)
C42 Y1 C11 75.95(6)
C4 Y1 C11 139.31(6)
N1 Y1 C15 84.52(6)
C42 Y1 C15 85.77(6)
C4 Y1 C15 145.67(6)
C11 Y1 C15 31.01(6)
N1 Y1 C5 87.16(6)
C42 Y1 C5 100.89(6)
C4 Y1 C5 30.93(6)
C11 Y1 C5 159.81(6)
C15 Y1 C5 168.54(6)
N1 Y1 C1 102.67(6)
C42 Y1 C1 77.16(6)
C4 Y1 C1 50.78(6)
C11 Y1 C1 132.19(6)
C15 Y1 C1 160.22(6)
C5 Y1 C1 30.61(6)
N1 Y1 C2 133.37(6)
C42 Y1 C2 86.61(6)
C4 Y1 C2 50.94(6)
C11 Y1 C2 108.91(6)
C15 Y1 C2 139.60(6)
C5 Y1 C2 50.92(6)
C1 Y1 C2 30.79(6)
N1 Y1 C14 87.74(6)
C42 Y1 C14 116.58(6)
C4 Y1 C14 115.31(6)
C11 Y1 C14 50.85(6)
C15 Y1 C14 30.85(6)
C5 Y1 C14 141.02(6)
C1 Y1 C14 164.14(6)
C2 Y1 C14 136.81(6)
N1 Y1 C12 134.82(6)
C42 Y1 C12 100.09(6)
C4 Y1 C12 108.62(6)
C11 Y1 C12 30.86(6)
C15 Y1 C12 51.07(6)
C5 Y1 C12 135.20(6)
C1 Y1 C12 121.95(6)
C2 Y1 C12 91.64(6)
C14 Y1 C12 50.63(6)
N1 Y1 C3 134.93(6)
C42 Y1 C3 117.15(6)
C4 Y1 C3 30.77(6)
C11 Y1 C3 112.39(6)
C15 Y1 C3 133.95(6)
C5 Y1 C3 50.79(6)
C1 Y1 C3 50.54(6)
C2 Y1 C3 30.61(6)
C14 Y1 C3 113.76(6)
C12 Y1 C3 84.41(6)
N1 Y1 C13 116.70(6)
C42 Y1 C13 126.69(6)
C4 Y1 C13 96.82(6)
C11 Y1 C13 50.81(6)
C15 Y1 C13 50.89(6)
C5 Y1 C13 127.71(6)
C1 Y1 C13 135.16(6)
C2 Y1 C13 106.30(6)
C14 Y1 C13 30.53(6)
C12 Y1 C13 30.63(6)
C3 Y1 C13 85.39(6)
N3 Y2 C41 85.04(6)
N3 Y2 C24 126.31(6)
C41 Y2 C24 82.39(6)
N3 Y2 C25 95.29(6)
C41 Y2 C25 74.95(6)
C24 Y2 C25 31.10(6)
N3 Y2 C32 91.40(6)
C41 Y2 C32 122.12(6)
C24 Y2 C32 138.39(7)
C25 Y2 C32 162.24(6)
N3 Y2 C34 137.12(6)
C41 Y2 C34 98.11(6)
C24 Y2 C34 96.36(6)
C25 Y2 C34 126.98(6)
C32 Y2 C34 50.82(6)
N3 Y2 C33 121.13(6)
C41 Y2 C33 127.21(7)
C24 Y2 C33 107.69(7)
C25 Y2 C33 136.25(6)
C32 Y2 C33 30.90(6)
C34 Y2 C33 30.78(6)
N3 Y2 C31 86.35(6)
C41 Y2 C31 91.44(6)
C24 Y2 C31 145.67(6)
C25 Y2 C31 166.06(6)
C32 Y2 C31 30.76(6)
C34 Y2 C31 50.94(6)
C33 Y2 C31 51.07(6)
N3 Y2 C35 111.99(6)
C41 Y2 C35 77.57(6)
C24 Y2 C35 115.67(6)
C25 Y2 C35 139.04(6)
C32 Y2 C35 50.70(6)
C34 Y2 C35 30.81(6)
C33 Y2 C35 50.90(6)
C31 Y2 C35 30.73(6)
N3 Y2 C21 80.95(6)
C41 Y2 C21 100.73(6)
C24 Y2 C21 51.07(6)
C25 Y2 C21 30.82(6)
C32 Y2 C21 135.73(6)
C34 Y2 C21 138.88(6)
C33 Y2 C21 126.37(6)
C31 Y2 C21 161.51(6)
C35 Y2 C21 166.54(6)
N3 Y2 C23 129.82(6)
C41 Y2 C23 112.96(6)
C24 Y2 C23 30.78(6)
C25 Y2 C23 50.87(6)
C32 Y2 C23 112.99(6)
C34 Y2 C23 88.36(6)
C33 Y2 C23 85.76(6)
C31 Y2 C23 136.00(6)
C35 Y2 C23 117.43(6)
C21 Y2 C23 50.62(6)
N3 Y2 C22 100.46(6)
C41 Y2 C22 125.72(6)
C24 Y2 C22 50.89(6)
C25 Y2 C22 50.82(6)
C32 Y2 C22 111.77(6)
C34 Y2 C22 111.35(6)
C33 Y2 C22 95.91(6)
C31 Y2 C22 142.49(6)
C35 Y2 C22 142.14(6)
C21 Y2 C22 30.63(6)
C23 Y2 C22 30.56(6)
N1 Si1 C43 112.40(10)
N1 Si1 C44 106.92(10)
C43 Si1 C44 109.01(12)
N1 Si1 C45 109.05(10)
C43 Si1 C45 107.19(13)
C44 Si1 C45 112.36(12)
N3 Si2 C48 109.80(9)
N3 Si2 C46 106.81(10)
C48 Si2 C46 110.86(12)
N3 Si2 C47 112.51(10)
C48 Si2 C47 106.60(12)
C46 Si2 C47 110.31(12)
N2 N1 Si1 109.28(12)
N2 N1 Y1 113.51(11)
Si1 N1 Y1 136.94(8)
C41 N2 N1 177.12(19)
N4 N3 Si2 111.06(12)
N4 N3 Y2 111.55(11)
Si2 N3 Y2 137.30(8)
C42 N4 N3 177.22(19)
C5 C1 C2 108.44(17)
C5 C1 C6 126.82(19)
C2 C1 C6 123.74(19)
C5 C1 Y1 74.31(11)
C2 C1 Y1 74.64(11)
C6 C1 Y1 126.19(14)
C3 C2 C1 107.68(17)
C3 C2 C7 127.60(19)
C1 C2 C7 124.46(19)
C3 C2 Y1 75.27(11)
C1 C2 Y1 74.56(11)
C7 C2 Y1 120.61(14)
C2 C3 C4 107.81(17)
C2 C3 C8 126.5(2)
C4 C3 C8 124.08(19)
C2 C3 Y1 74.12(11)
C4 C3 Y1 72.92(11)
C8 C3 Y1 130.10(14)
C3 C4 C5 108.32(17)
C3 C4 C9 124.4(2)
C5 C4 C9 126.3(2)
C3 C4 Y1 76.31(11)
C5 C4 Y1 75.23(11)
C9 C4 Y1 123.74(15)
C1 C5 C4 107.68(18)
C1 C5 C10 125.54(19)
C4 C5 C10 126.38(19)
C1 C5 Y1 75.07(11)
C4 C5 Y1 73.84(11)
C10 C5 Y1 122.64(15)
C15 C11 C12 108.35(17)
C15 C11 C16 127.52(19)
C12 C11 C16 123.86(18)
C15 C11 Y1 74.57(11)
C12 C11 Y1 75.86(11)
C16 C11 Y1 120.51(13)
C11 C12 C13 107.71(18)
C11 C12 C17 123.81(18)
C13 C12 C17 127.53(18)
C11 C12 Y1 73.28(11)
C13 C12 Y1 75.14(11)
C17 C12 Y1 126.07(14)
C14 C13 C12 107.91(17)
C14 C13 C18 124.22(19)
C12 C13 C18 126.8(2)
C14 C13 Y1 74.03(11)
C12 C13 Y1 74.23(11)
C18 C13 Y1 127.03(14)
C13 C14 C15 108.47(17)
C13 C14 C19 125.38(19)
C15 C14 C19 125.3(2)
C13 C14 Y1 75.44(11)
C15 C14 Y1 73.61(11)
C19 C14 Y1 125.16(14)
C11 C15 C14 107.56(18)
C11 C15 C20 127.37(18)
C14 C15 C20 124.96(19)
C11 C15 Y1 74.42(11)
C14 C15 Y1 75.54(11)
C20 C15 Y1 118.94(13)
C25 C21 C22 107.71(18)
C25 C21 C26 124.80(18)
C22 C21 C26 127.05(18)
C25 C21 Y2 73.27(11)
C22 C21 Y2 74.78(11)
C26 C21 Y2 123.62(14)
C23 C22 C21 108.20(17)
C23 C22 C27 125.08(19)
C21 C22 C27 125.8(2)
C23 C22 Y2 74.69(11)
C21 C22 Y2 74.59(11)
C27 C22 Y2 125.38(14)
C22 C23 C24 108.07(18)
C22 C23 C28 125.0(2)
C24 C23 C28 125.0(2)
C22 C23 Y2 74.75(11)
C24 C23 Y2 73.08(11)
C28 C23 Y2 130.56(15)
C23 C24 C25 107.86(17)
C23 C24 C29 125.8(2)
C25 C24 C29 125.95(19)
C23 C24 Y2 76.14(11)
C25 C24 Y2 74.59(11)
C29 C24 Y2 121.03(15)
C21 C25 C24 108.14(17)
C21 C25 C30 125.01(19)
C24 C25 C30 126.54(18)
C21 C25 Y2 75.91(11)
C24 C25 Y2 74.31(11)
C30 C25 Y2 120.91(13)
C32 C31 C35 107.74(18)
C32 C31 C36 125.4(2)
C35 C31 C36 126.7(2)
C32 C31 Y2 74.43(11)
C35 C31 Y2 74.86(11)
C36 C31 Y2 120.66(14)
C31 C32 C33 108.46(18)
C31 C32 C37 126.0(2)
C33 C32 C37 124.5(2)
C31 C32 Y2 74.81(11)
C33 C32 Y2 74.62(11)
C37 C32 Y2 125.88(15)
C34 C33 C32 107.53(18)
C34 C33 C38 126.7(2)
C32 C33 C38 124.8(2)
C34 C33 Y2 74.57(11)
C32 C33 Y2 74.48(11)
C38 C33 Y2 125.64(15)
C33 C34 C35 108.20(19)
C33 C34 C39 126.4(2)
C35 C34 C39 124.8(2)
C33 C34 Y2 74.65(12)
C35 C34 Y2 74.98(11)
C39 C34 Y2 123.63(16)
C31 C35 C34 108.07(18)
C31 C35 C40 126.1(2)
C34 C35 C40 125.5(2)
C31 C35 Y2 74.41(11)
C34 C35 Y2 74.21(11)
C40 C35 Y2 122.99(14)
N2 C41 Y2 159.34(16)
N4 C42 Y1 166.40(16)

loop_
_geom_bond_atom_site_label_1
_geom_bond_atom_site_label_2
_geom_bond_distance
Y1 Cnt1 2.387
Y1 Cnt2 2.388
Y2 Cnt3 2.387
Y2 Cnt4 2.385
Y1 N1 2.4421(17)
Y1 C42 2.4927(19)
Y1 C4 2.6512(19)
Y1 C11 2.6546(19)
Y1 C15 2.6566(19)
Y1 C5 2.6691(19)
Y1 C1 2.6788(19)
Y1 C2 2.680(2)
Y1 C14 2.6814(19)
Y1 C12 2.6879(19)
Y1 C3 2.6946(19)
Y1 C13 2.6995(19)
Y2 N3 2.4147(16)
Y2 C41 2.496(2)
Y2 C24 2.650(2)
Y2 C25 2.6542(19)
Y2 C32 2.670(2)
Y2 C34 2.670(2)
Y2 C33 2.671(2)
Y2 C31 2.674(2)
Y2 C35 2.680(2)
Y2 C21 2.688(2)
Y2 C23 2.690(2)
Y2 C22 2.690(2)
Si1 N1 1.7660(17)
Si1 C43 1.861(2)
Si1 C44 1.864(2)
Si1 C45 1.867(3)
Si2 N3 1.7626(17)
Si2 C48 1.861(2)
Si2 C46 1.865(2)
Si2 C47 1.867(2)
N1 N2 1.338(2)
N2 C41 1.162(2)
N3 N4 1.338(2)
N4 C42 1.156(2)
C1 C5 1.412(3)
C1 C2 1.423(3)
C1 C6 1.500(3)
C2 C3 1.419(3)
C2 C7 1.496(3)
C3 C4 1.419(3)
C3 C8 1.501(3)
C4 C5 1.419(3)
C4 C9 1.507(3)
C5 C10 1.502(3)
C11 C15 1.420(3)
C11 C12 1.422(3)
C11 C16 1.502(3)
C12 C13 1.423(3)
C12 C17 1.500(3)
C13 C14 1.417(3)
C13 C18 1.504(3)
C14 C15 1.420(3)
C14 C19 1.502(3)
C15 C20 1.495(3)
C21 C25 1.420(3)
C21 C22 1.420(3)
C21 C26 1.492(3)
C22 C23 1.418(3)
C22 C27 1.504(3)
C23 C24 1.418(3)
C23 C28 1.497(3)
C24 C25 1.422(3)
C24 C29 1.495(3)
C25 C30 1.498(3)
C31 C32 1.417(3)
C31 C35 1.419(3)
C31 C36 1.499(3)
C32 C33 1.423(3)
C32 C37 1.503(3)
C33 C34 1.418(3)
C33 C38 1.502(3)
C34 C35 1.421(3)
C34 C39 1.506(3)
C35 C40 1.496(3)
